data_7128876
loop_
_publ_author_name
'Liu, Zhen'
'Zhang, Xue'
'Wan, Rong'
'Li, Huafeng'
'Hong, Yumei'
'Ma, Pengtao'
'Niu, Jingyang'
'Wang, Jingping'

_publ_section_title
;
 A Rh-substituted polyoxometalate with an acetate-modified building block
 {As<sub>2</sub>W<sub>22</sub>O<sub>76</sub>(CH<sub>3</sub>COO)<sub>2</sub>}.
;
_journal_issue 79
_journal_name_full 'Chemical communications (Cambridge, England)'
_journal_page_first 10250
_journal_page_last 10253
_journal_paper_doi 10.1039/d1cc03646g
_journal_volume 57
_journal_year 2021
_chemical_formula_moiety '0.25(C32 H72 As8 N8 Na8 O336 Rh8 W88), 8(C2 H8 N), 7(O)'
_chemical_formula_sum 'C24 H82 As2 N10 Na2 O91 Rh2 W22'
_chemical_formula_weight 6413.33
_space_group_crystal_system monoclinic
_space_group_IT_number 15
_space_group_name_Hall '-C 2yc'
_space_group_name_H-M_alt 'C 1 2/c 1'
_atom_sites_solution_hydrogens geom
_atom_sites_solution_primary dual
_audit_creation_date 2021-08-19
_audit_creation_method
;
Olex2 1.2
(compiled 2018.05.29 svn.r3508 for OlexSys, GUI svn.r5506)
;
_audit_update_record
;
2021-08-19 deposited with the CCDC.	2021-08-24 downloaded from the CCDC.
;
_cell_angle_alpha 90
_cell_angle_beta 108.0590(10)
_cell_angle_gamma 90
_cell_formula_units_Z 4
_cell_length_a 40.0469(11)
_cell_length_b 12.2563(4)
_cell_length_c 23.2462(6)
_cell_measurement_reflns_used 9656
_cell_measurement_temperature 150.0
_cell_measurement_theta_max 28.268
_cell_measurement_theta_min 2.352
_cell_volume 10847.8(5)
_computing_cell_refinement 'SAINT V8.38A (?, 2016)'
_computing_data_reduction 'SAINT V8.38A (?, 2016)'
_computing_molecular_graphics 'Olex2 (Dolomanov et al., 2009)'
_computing_publication_material 'Olex2 (Dolomanov et al., 2009)'
_computing_structure_refinement 'ShelXL (Sheldrick, 2015)'
_computing_structure_solution 'ShelXT (Sheldrick, 2015)'
_diffrn_ambient_temperature 150
_diffrn_measured_fraction_theta_full 0.995
_diffrn_measured_fraction_theta_max 0.995
_diffrn_measurement_device_type 'Bruker D8 VENTURE PHOTON II'
_diffrn_measurement_method 'phi and omega scans'
_diffrn_radiation_monochromator 'Helios multilayer optic'
_diffrn_radiation_type MoK\a
_diffrn_radiation_wavelength 0.71073
_diffrn_reflns_av_R_equivalents 0.0343
_diffrn_reflns_av_unetI/netI 0.0329
_diffrn_reflns_Laue_measured_fraction_full 0.995
_diffrn_reflns_Laue_measured_fraction_max 0.995
_diffrn_reflns_limit_h_max 47
_diffrn_reflns_limit_h_min -47
_diffrn_reflns_limit_k_max 14
_diffrn_reflns_limit_k_min -12
_diffrn_reflns_limit_l_max 27
_diffrn_reflns_limit_l_min -27
_diffrn_reflns_number 35713
_diffrn_reflns_point_group_measured_fraction_full 0.995
_diffrn_reflns_point_group_measured_fraction_max 0.995
_diffrn_reflns_theta_full 25.100
_diffrn_reflns_theta_max 25.100
_diffrn_reflns_theta_min 2.295
_diffrn_source_type Microfocus
_exptl_absorpt_coefficient_mu 24.238
_exptl_absorpt_correction_T_max 0.7457
_exptl_absorpt_correction_T_min 0.4000
_exptl_absorpt_correction_type multi-scan
_exptl_absorpt_process_details
'SADABS-2016/2 (Bruker,2016/2) was used for absorption correction. wR2(int) was 0.1049 before and 0.0587 after correction. The Ratio of minimum to maximum transmission is 0.5364. The \l/2 correction factor is Not present.'
_exptl_crystal_colour yellow
_exptl_crystal_colour_primary yellow
_exptl_crystal_density_diffrn 3.927
_exptl_crystal_description needle
_exptl_crystal_F_000 11320
_exptl_crystal_size_max 0.16
_exptl_crystal_size_mid 0.11
_exptl_crystal_size_min 0.06
_refine_diff_density_max 2.409
_refine_diff_density_min -1.660
_refine_diff_density_rms 0.235
_refine_ls_extinction_method none
_refine_ls_goodness_of_fit_ref 1.031
_refine_ls_hydrogen_treatment constr
_refine_ls_matrix_type full
_refine_ls_number_parameters 724
_refine_ls_number_reflns 9618
_refine_ls_number_restraints 24
_refine_ls_restrained_S_all 1.033
_refine_ls_R_factor_all 0.0324
_refine_ls_R_factor_gt 0.0265
_refine_ls_shift/su_max 0.003
_refine_ls_shift/su_mean 0.000
_refine_ls_structure_factor_coef Fsqd
_refine_ls_weighting_details 'w=1/[\s^2^(Fo^2^)+(0.0173P)^2^+291.2592P] where P=(Fo^2^+2Fc^2^)/3'
_refine_ls_weighting_scheme calc
_refine_ls_wR_factor_gt 0.0554
_refine_ls_wR_factor_ref 0.0579
_reflns_Friedel_coverage 0.000
_reflns_number_gt 8520
_reflns_number_total 9618
_reflns_threshold_expression 'I > 2\s(I)'
_cod_data_source_file d1cc03646g2.cif
_cod_data_source_block m5014_0m
_cod_depositor_comments 'Adding full bibliography for 7128876.cif.'
_cod_database_code 7128876
_shelx_shelxl_version_number 2018/3
_shelx_space_group_comment
;
The symmetry employed for this shelxl refinement is uniquely defined
by the following loop, which should always be used as a source of
symmetry information in preference to the above space-group names.
They are only intended as comments.
;
_shelx_estimated_absorpt_t_max 0.324
_shelx_estimated_absorpt_t_min 0.113
_diffrn_source_source 'Incoatc Ius 3.0 '
_olex2_refinement_description
;
1. Fixed Uiso
 At 1.2 times of:
  All N(H,H) groups
 At 1.5 times of:
  All C(H,H,H) groups
2. Uiso/Uaniso restraints and constraints
Uanis(N5) \\sim Ueq: with sigma of 0.01 and sigma for terminal atoms of 0.02
Uanis(O4W) \\sim Ueq: with sigma of 0.005 and sigma for terminal atoms of 0.01
Uanis(O3W) \\sim Ueq, Uanis(O5W) \\sim Ueq: with sigma of 0.001 and sigma for
terminal atoms of 0.002
3. Others
 Fixed Sof: Na2(0.5) O3W(0.5) O4W(0.5) O5W(0.5) O8W(0.5)
4.a Secondary CH2 refined with riding coordinates:
 N2(H2D,H2E), N3(H3D,H3E), N4(H4A,H4B), N5(H5D,H5E)
4.b Idealised Me refined as rotating group:
 C1(H1A,H1B,H1C), C2(H2A,H2B,H2C), C3(H3A,H3B,H3C), C5(H5A,H5B,H5C), C6(H6A,
 H6B,H6C), C7(H7A,H7B,H7C), C8(H8A,H8B,H8C), C9(H9A,H9B,H9C), C10(H10A,H10B,
 H10C), C11(H11A,H11B,H11C), C12(H12A,H12B,H12C)
;
_olex2_submission_special_instructions 'No special instructions were received'

loop_
_space_group_symop_operation_xyz
'x, y, z'
'-x, y, -z+1/2'
'x+1/2, y+1/2, z'
'-x+1/2, y+1/2, -z+1/2'
'-x, -y, -z'
'x, -y, z-1/2'
'-x+1/2, -y+1/2, -z'
'x+1/2, -y+1/2, z-1/2'

loop_
_atom_site_label
_atom_site_type_symbol
_atom_site_fract_x
_atom_site_fract_y
_atom_site_fract_z
_atom_site_U_iso_or_equiv
_atom_site_adp_type
_atom_site_occupancy
_atom_site_site_symmetry_order
_atom_site_calc_flag
_atom_site_refinement_flags_posn
_atom_site_refinement_flags_adp
_atom_site_refinement_flags_occupancy
_atom_site_disorder_assembly
_atom_site_disorder_group
As1 As 0.61617(2) 0.70982(7) 0.75117(4) 0.01173(18) Uani 1 1 d . . . . .
C1 C 0.5698(3) 1.1150(9) 0.6989(6) 0.043(3) Uani 1 1 d . . . . .
H1A H 0.546908 1.097454 0.701113 0.065 Uiso 1 1 calc GR . . . .
H1B H 0.572661 1.084111 0.662721 0.065 Uiso 1 1 calc GR . . . .
H1C H 0.572394 1.192836 0.698097 0.065 Uiso 1 1 calc GR . . . .
C2 C 0.5947(3) 1.1135(9) 0.8089(5) 0.036(3) Uani 1 1 d . . . . .
H2A H 0.594826 1.191849 0.807828 0.054 Uiso 1 1 calc GR . . . .
H2B H 0.614787 1.088293 0.840805 0.054 Uiso 1 1 calc GR . . . .
H2C H 0.573649 1.088566 0.815998 0.054 Uiso 1 1 calc GR . . . .
C3 C 0.4561(3) 0.5748(9) 0.5007(5) 0.030(2) Uani 1 1 d . . . . .
H3A H 0.466276 0.589227 0.469144 0.045 Uiso 1 1 calc GR . . . .
H3B H 0.431158 0.566132 0.483423 0.045 Uiso 1 1 calc GR . . . .
H3C H 0.466033 0.509134 0.521592 0.045 Uiso 1 1 calc GR . . . .
C4 C 0.4636(2) 0.6676(8) 0.5441(4) 0.019(2) Uani 1 1 d . . . . .
C5 C 0.7789(3) 0.6272(10) 0.7437(6) 0.044(3) Uani 1 1 d . . . . .
H5A H 0.766566 0.607972 0.702541 0.066 Uiso 1 1 calc GR . . . .
H5B H 0.777931 0.567369 0.769791 0.066 Uiso 1 1 calc GR . . . .
H5C H 0.802964 0.643107 0.747491 0.066 Uiso 1 1 calc GR . . . .
C6 C 0.7672(3) 0.8249(10) 0.7327(6) 0.045(3) Uani 1 1 d . . . . .
H6A H 0.756096 0.820256 0.689795 0.067 Uiso 1 1 calc GR . . . .
H6B H 0.791759 0.839420 0.740994 0.067 Uiso 1 1 calc GR . . . .
H6C H 0.756616 0.882872 0.748871 0.067 Uiso 1 1 calc GR . . . .
C7 C 0.5190(3) 0.2460(11) 0.8299(5) 0.047(3) Uani 1 1 d . . . . .
H7A H 0.536656 0.269259 0.812654 0.071 Uiso 1 1 calc GR . . . .
H7B H 0.497911 0.287595 0.812637 0.071 Uiso 1 1 calc GR . . . .
H7C H 0.514079 0.169962 0.821563 0.071 Uiso 1 1 calc GR . . . .
C8 C 0.5077(3) 0.2085(10) 0.9269(5) 0.039(3) Uani 1 1 d . . . . .
H8A H 0.484089 0.233487 0.908617 0.059 Uiso 1 1 calc GR . . . .
H8B H 0.515183 0.226176 0.969261 0.059 Uiso 1 1 calc GR . . . .
H8C H 0.508672 0.130882 0.922082 0.059 Uiso 1 1 calc GR . . . .
C9 C 0.3158(3) 0.2782(11) 0.5886(5) 0.047(3) Uani 1 1 d . . . . .
H9A H 0.308252 0.224841 0.556959 0.070 Uiso 1 1 calc GR . . . .
H9B H 0.296248 0.298585 0.602023 0.070 Uiso 1 1 calc GR . . . .
H9C H 0.334060 0.247964 0.621854 0.070 Uiso 1 1 calc GR . . . .
C10 C 0.3552(3) 0.3520(12) 0.5345(6) 0.052(4) Uani 1 1 d . . . . .
H10A H 0.344768 0.308161 0.499332 0.077 Uiso 1 1 calc GR . . . .
H10B H 0.374790 0.313752 0.561423 0.077 Uiso 1 1 calc GR . . . .
H10C H 0.363166 0.419716 0.522594 0.077 Uiso 1 1 calc GR . . . .
C11 C 0.3672(5) 0.8846(14) 0.4394(10) 0.096(6) Uani 1 1 d . . . . .
H11A H 0.347325 0.886960 0.403328 0.144 Uiso 1 1 calc GR . . . .
H11B H 0.385233 0.932170 0.434746 0.144 Uiso 1 1 calc GR . . . .
H11C H 0.360152 0.907996 0.473293 0.144 Uiso 1 1 calc GR . . . .
C12 C 0.3856(5) 0.7227(18) 0.4005(7) 0.097(7) Uani 1 1 d . . . . .
H12A H 0.371379 0.753070 0.362808 0.146 Uiso 1 1 calc GR . . . .
H12B H 0.379614 0.647368 0.402703 0.146 Uiso 1 1 calc GR . . . .
H12C H 0.409968 0.728344 0.402993 0.146 Uiso 1 1 calc GR . . . .
N1 N 0.59622(19) 1.0709(6) 0.7511(3) 0.0195(17) Uani 1 1 d . . . . .
N2 N 0.7626(2) 0.7226(8) 0.7607(4) 0.035(2) Uani 1 1 d . . . . .
H2D H 0.739725 0.709780 0.751840 0.042 Uiso 1 1 calc R . . . .
H2E H 0.771219 0.730561 0.800663 0.042 Uiso 1 1 calc R . . . .
N3 N 0.5318(2) 0.2635(8) 0.8968(4) 0.032(2) Uani 1 1 d . . . . .
H3D H 0.532662 0.334737 0.904664 0.039 Uiso 1 1 calc R . . . .
H3E H 0.553364 0.236628 0.911834 0.039 Uiso 1 1 calc R . . . .
N4 N 0.3290(2) 0.3742(8) 0.5657(4) 0.033(2) Uani 1 1 d . . . . .
H4A H 0.338492 0.419041 0.596527 0.040 Uiso 1 1 calc R . . . .
H4B H 0.310872 0.408905 0.540085 0.040 Uiso 1 1 calc R . . . .
N5 N 0.3797(4) 0.7805(13) 0.4489(6) 0.083(4) Uani 1 1 d . U . . .
H5D H 0.364758 0.741709 0.461946 0.100 Uiso 1 1 calc R . . . .
H5E H 0.399956 0.782501 0.478845 0.100 Uiso 1 1 calc R . . . .
Na1 Na 0.500000 0.6737(4) 0.750000 0.0207(11) Uani 1 2 d S T P . .
Na2 Na 0.7155(2) 0.9549(8) 0.5428(5) 0.054(3) Uani 0.5 1 d . . . . .
O1 O 0.74094(15) 0.5053(6) 0.8607(3) 0.0215(15) Uani 1 1 d . . . . .
O1W O 0.500000 1.0075(9) 0.750000 0.037(3) Uani 1 2 d S T P . .
O2 O 0.70130(15) 0.4988(6) 0.6418(3) 0.0223(15) Uani 1 1 d . . . . .
O2W O 0.4055(2) 1.1242(7) 0.5410(4) 0.046(2) Uani 1 1 d . . . . .
O3 O 0.64083(16) 0.2695(5) 0.7533(3) 0.0213(14) Uani 1 1 d . . . . .
O3W O 0.7226(3) 0.7633(10) 0.5724(5) 0.014(2) Uani 0.5 1 d . U . . .
O4 O 0.69888(15) 0.5919(5) 0.7511(3) 0.0186(14) Uani 1 1 d . . . . .
O4W O 0.7284(5) 1.1585(17) 0.5281(7) 0.058(5) Uani 0.5 1 d . U . . .
O5 O 0.66805(15) 0.4681(5) 0.8119(3) 0.0176(14) Uani 1 1 d . . . . .
O5W O 0.7362(4) 0.5664(12) 0.5262(6) 0.035(3) Uani 0.5 1 d . U . . .
O6 O 0.64762(15) 0.4662(5) 0.6951(3) 0.0182(14) Uani 1 1 d . . . . .
O6W O 0.7033(2) 0.2673(10) 0.6175(4) 0.072(3) Uani 1 1 d . . . . .
O7 O 0.72021(14) 0.7230(5) 0.8469(3) 0.0191(14) Uani 1 1 d . . . . .
O7W O 0.5507(2) 1.0691(9) 0.5366(4) 0.063(3) Uani 1 1 d . . . . .
O8 O 0.68631(15) 0.7191(5) 0.6560(3) 0.0193(14) Uani 1 1 d . . . . .
O8W O 0.3407(4) 1.0237(12) 0.5433(7) 0.036(4) Uani 0.5 1 d . . . . .
O9 O 0.63451(15) 0.5843(5) 0.5947(3) 0.0184(14) Uani 1 1 d . . . . .
O10 O 0.60546(14) 0.4003(5) 0.8138(3) 0.0170(13) Uani 1 1 d . . . . .
O11 O 0.58334(14) 0.3973(5) 0.6936(3) 0.0158(13) Uani 1 1 d . . . . .
O12 O 0.55988(16) 0.4617(5) 0.8788(3) 0.0211(14) Uani 1 1 d . . . . .
O13 O 0.59998(14) 0.5791(5) 0.7517(2) 0.0136(13) Uani 1 1 d . . . . .
O14 O 0.65388(15) 0.6983(5) 0.8130(2) 0.0156(13) Uani 1 1 d . . . . .
O15 O 0.50690(16) 0.9196(6) 0.5776(3) 0.0218(15) Uani 1 1 d . . . . .
O16 O 0.68812(15) 0.8416(5) 0.7507(3) 0.0189(14) Uani 1 1 d . . . . .
O17 O 0.71893(16) 0.9520(6) 0.8630(3) 0.0260(16) Uani 1 1 d . . . . .
O18 O 0.67968(16) 0.9448(6) 0.6381(3) 0.0265(16) Uani 1 1 d . . . . .
O19 O 0.62509(15) 0.9230(5) 0.6890(3) 0.0152(13) Uani 1 1 d . . . . .
O20 O 0.64681(15) 0.9243(5) 0.8111(3) 0.0164(13) Uani 1 1 d . . . . .
O21 O 0.62479(15) 0.7995(5) 0.5900(3) 0.0159(13) Uani 1 1 d . . . . .
O22 O 0.57612(16) 0.6644(6) 0.5088(3) 0.0219(15) Uani 1 1 d . . . . .
O23 O 0.63169(14) 0.6966(5) 0.6891(2) 0.0130(13) Uani 1 1 d . . . . .
O24 O 0.51465(15) 0.4567(5) 0.6273(3) 0.0175(14) Uani 1 1 d . . . . .
O25 O 0.54306(14) 0.4880(5) 0.7531(3) 0.0141(13) Uani 1 1 d . . . . .
O26 O 0.57410(15) 0.5651(5) 0.6197(3) 0.0163(13) Uani 1 1 d . . . . .
O27 O 0.56078(15) 0.7702(5) 0.6018(3) 0.0167(13) Uani 1 1 d . . . . .
O28 O 0.53555(14) 0.6640(5) 0.6780(2) 0.0153(13) Uani 1 1 d . . . . .
O29 O 0.56322(14) 0.6660(5) 0.8265(2) 0.0152(13) Uani 1 1 d . . . . .
O30 O 0.49472(15) 0.7005(5) 0.5634(3) 0.0203(14) Uani 1 1 d . . . . .
O31 O 0.55189(15) 0.8887(5) 0.6913(3) 0.0164(13) Uani 1 1 d . . . . .
O32 O 0.37709(15) 0.5686(5) 0.6153(3) 0.0177(14) Uani 1 1 d . . . . .
O33 O 0.30819(16) 0.5917(5) 0.5910(3) 0.0205(14) Uani 1 1 d . . . . .
O34 O 0.33626(16) 0.6638(6) 0.5047(3) 0.0266(16) Uani 1 1 d . . . . .
O35 O 0.31775(15) 0.8061(5) 0.5875(3) 0.0204(14) Uani 1 1 d . . . . .
O36 O 0.38520(15) 0.7743(5) 0.5957(3) 0.0208(14) Uani 1 1 d . . . . .
O37 O 0.43163(15) 0.9234(6) 0.5771(3) 0.0220(15) Uani 1 1 d . . . . .
O38 O 0.42592(15) 0.8897(5) 0.6893(3) 0.0189(14) Uani 1 1 d . . . . .
O39 O 0.43823(15) 0.7067(5) 0.5590(3) 0.0190(14) Uani 1 1 d . . . . .
O40 O 0.48358(15) 0.8069(5) 0.6599(3) 0.0161(13) Uani 1 1 d . . . . .
Rh1 Rh 0.59972(2) 0.90152(6) 0.75041(3) 0.01370(15) Uani 1 1 d . . . . .
W1 W 0.67245(2) 0.57365(3) 0.66674(2) 0.01582(8) Uani 1 1 d . . . . .
W2 W 0.62752(2) 0.40177(3) 0.75254(2) 0.01474(8) Uani 1 1 d . . . . .
W3 W 0.70282(2) 0.57884(3) 0.83441(2) 0.01690(9) Uani 1 1 d . . . . .
W4 W 0.59432(2) 0.67896(3) 0.58478(2) 0.01460(8) Uani 1 1 d . . . . .
W5 W 0.65876(2) 0.84829(3) 0.66766(2) 0.01619(9) Uani 1 1 d . . . . .
W6 W 0.68865(2) 0.85175(3) 0.83423(2) 0.01742(9) Uani 1 1 d . . . . .
W7 W 0.57746(2) 0.52413(3) 0.82864(2) 0.01312(8) Uani 1 1 d . . . . .
W8 W 0.54985(2) 0.52294(3) 0.67487(2) 0.01238(8) Uani 1 1 d . . . . .
W9 W 0.52301(2) 0.81681(3) 0.62966(2) 0.01313(8) Uani 1 1 d . . . . .
W10 W 0.43338(2) 0.81862(3) 0.62795(2) 0.01427(8) Uani 1 1 d . . . . .
W11 W 0.34548(2) 0.68191(3) 0.58127(2) 0.01716(9) Uani 1 1 d . . . . .

loop_
_atom_site_aniso_label
_atom_site_aniso_U_11
_atom_site_aniso_U_22
_atom_site_aniso_U_33
_atom_site_aniso_U_23
_atom_site_aniso_U_13
_atom_site_aniso_U_12
As1 0.0103(4) 0.0130(5) 0.0121(4) -0.0001(3) 0.0039(3) -0.0023(3)
C1 0.047(7) 0.011(6) 0.060(8) 0.005(5) 0.000(6) -0.011(5)
C2 0.043(7) 0.018(6) 0.054(7) -0.007(5) 0.028(6) -0.004(5)
C3 0.026(5) 0.033(7) 0.032(6) -0.015(5) 0.013(5) -0.015(5)
C4 0.021(5) 0.020(5) 0.015(4) 0.004(4) 0.004(4) -0.002(4)
C5 0.037(7) 0.034(7) 0.070(9) -0.001(6) 0.027(6) -0.004(5)
C6 0.035(6) 0.041(8) 0.058(8) 0.011(6) 0.014(6) -0.014(6)
C7 0.053(8) 0.049(9) 0.044(7) -0.020(6) 0.022(6) -0.011(6)
C8 0.039(7) 0.037(8) 0.041(7) 0.001(5) 0.011(5) -0.006(5)
C9 0.058(8) 0.045(8) 0.041(7) -0.004(6) 0.021(6) -0.022(6)
C10 0.057(8) 0.059(10) 0.054(8) -0.020(7) 0.038(7) -0.012(7)
C11 0.091(13) 0.044(11) 0.143(18) -0.007(11) 0.023(12) -0.003(10)
C12 0.088(13) 0.14(2) 0.055(10) -0.038(11) 0.015(9) -0.028(13)
N1 0.021(4) 0.018(5) 0.019(4) -0.001(3) 0.004(3) -0.002(3)
N2 0.023(5) 0.044(6) 0.043(5) -0.006(5) 0.017(4) -0.008(4)
N3 0.038(5) 0.029(6) 0.032(5) 0.004(4) 0.015(4) -0.007(4)
N4 0.025(5) 0.039(6) 0.038(5) -0.010(4) 0.013(4) -0.003(4)
N5 0.093(8) 0.098(9) 0.066(7) 0.005(6) 0.036(6) 0.028(7)
Na1 0.017(3) 0.024(3) 0.022(3) 0.000 0.007(2) 0.000
Na2 0.022(4) 0.028(6) 0.084(7) 0.026(5) -0.023(5) -0.015(4)
O1 0.014(3) 0.027(4) 0.020(3) 0.002(3) 0.001(3) 0.003(3)
O1W 0.046(6) 0.027(6) 0.038(6) 0.000 0.014(5) 0.000
O2 0.018(3) 0.027(4) 0.022(3) -0.003(3) 0.006(3) 0.003(3)
O2W 0.043(5) 0.039(5) 0.060(6) 0.015(4) 0.020(4) 0.004(4)
O3 0.019(3) 0.022(4) 0.025(3) 0.004(3) 0.010(3) 0.004(3)
O3W 0.015(3) 0.017(3) 0.013(3) -0.0014(19) 0.009(2) -0.0050(19)
O4 0.014(3) 0.022(4) 0.021(3) 0.002(3) 0.009(3) 0.003(3)
O4W 0.054(8) 0.074(9) 0.036(7) -0.005(7) -0.001(6) 0.028(7)
O5 0.015(3) 0.017(4) 0.021(3) 0.003(3) 0.005(3) 0.003(3)
O5W 0.036(4) 0.031(4) 0.033(4) -0.001(2) 0.005(2) 0.002(2)
O6 0.016(3) 0.020(4) 0.021(3) -0.003(3) 0.010(3) -0.002(3)
O6W 0.050(6) 0.097(9) 0.053(6) 0.021(6) -0.008(5) 0.003(6)
O7 0.008(3) 0.026(4) 0.022(3) -0.005(3) 0.003(3) -0.002(3)
O7W 0.052(6) 0.085(8) 0.051(6) 0.014(5) 0.013(5) -0.020(5)
O8 0.015(3) 0.025(4) 0.020(3) -0.001(3) 0.008(3) -0.008(3)
O8W 0.039(8) 0.025(9) 0.059(10) 0.002(7) 0.037(8) -0.013(7)
O9 0.014(3) 0.026(4) 0.017(3) 0.000(3) 0.008(3) 0.000(3)
O10 0.010(3) 0.019(4) 0.021(3) 0.002(3) 0.004(3) 0.004(3)
O11 0.012(3) 0.014(3) 0.024(3) -0.004(3) 0.008(3) -0.001(2)
O12 0.022(3) 0.021(4) 0.020(3) 0.005(3) 0.007(3) -0.003(3)
O13 0.014(3) 0.014(3) 0.013(3) 0.001(2) 0.004(2) -0.003(2)
O14 0.016(3) 0.018(4) 0.013(3) 0.002(3) 0.004(2) 0.001(3)
O15 0.019(3) 0.029(4) 0.020(3) 0.007(3) 0.010(3) 0.003(3)
O16 0.017(3) 0.023(4) 0.018(3) -0.002(3) 0.008(3) -0.005(3)
O17 0.017(3) 0.032(4) 0.026(4) -0.008(3) 0.003(3) -0.011(3)
O18 0.024(4) 0.030(4) 0.032(4) 0.003(3) 0.018(3) -0.009(3)
O19 0.019(3) 0.011(3) 0.018(3) 0.002(2) 0.009(3) -0.003(3)
O20 0.015(3) 0.016(4) 0.019(3) -0.002(3) 0.007(3) -0.007(3)
O21 0.014(3) 0.019(4) 0.016(3) 0.001(3) 0.007(2) -0.002(3)
O22 0.019(3) 0.030(4) 0.018(3) -0.002(3) 0.006(3) -0.002(3)
O23 0.009(3) 0.017(4) 0.016(3) -0.004(2) 0.008(2) -0.004(2)
O24 0.015(3) 0.018(4) 0.021(3) 0.001(3) 0.007(3) 0.000(3)
O25 0.011(3) 0.013(3) 0.018(3) 0.001(2) 0.004(2) -0.005(2)
O26 0.015(3) 0.016(4) 0.021(3) -0.002(3) 0.009(3) -0.002(3)
O27 0.015(3) 0.016(4) 0.021(3) 0.004(3) 0.008(3) 0.001(3)
O28 0.014(3) 0.018(4) 0.014(3) 0.003(3) 0.004(2) 0.003(3)
O29 0.013(3) 0.021(4) 0.012(3) -0.001(3) 0.005(2) 0.002(3)
O30 0.014(3) 0.029(4) 0.018(3) -0.002(3) 0.005(3) -0.002(3)
O31 0.014(3) 0.010(3) 0.024(3) -0.001(3) 0.005(3) -0.002(2)
O32 0.012(3) 0.024(4) 0.018(3) -0.001(3) 0.006(3) 0.003(3)
O33 0.019(3) 0.021(4) 0.023(3) -0.004(3) 0.009(3) -0.004(3)
O34 0.019(3) 0.040(5) 0.019(3) -0.003(3) 0.003(3) 0.004(3)
O35 0.017(3) 0.025(4) 0.018(3) 0.006(3) 0.002(3) 0.003(3)
O36 0.011(3) 0.024(4) 0.029(4) -0.001(3) 0.008(3) -0.001(3)
O37 0.016(3) 0.028(4) 0.021(3) 0.009(3) 0.005(3) 0.003(3)
O38 0.017(3) 0.019(4) 0.022(3) 0.002(3) 0.007(3) -0.001(3)
O39 0.013(3) 0.026(4) 0.021(3) -0.002(3) 0.009(3) -0.001(3)
O40 0.014(3) 0.019(4) 0.016(3) 0.001(3) 0.006(2) -0.002(3)
Rh1 0.0132(3) 0.0125(4) 0.0161(3) -0.0008(3) 0.0056(3) -0.0035(3)
W1 0.01199(17) 0.0197(2) 0.01760(18) 0.00054(15) 0.00732(14) -0.00043(15)
W2 0.01171(17) 0.0141(2) 0.01953(18) 0.00191(15) 0.00642(14) 0.00097(14)
W3 0.01050(17) 0.0226(2) 0.01727(18) 0.00229(15) 0.00381(14) -0.00013(15)
W4 0.01306(17) 0.0186(2) 0.01319(17) -0.00013(14) 0.00561(14) -0.00109(14)
W5 0.01484(18) 0.0174(2) 0.01837(18) 0.00157(15) 0.00810(15) -0.00394(15)
W6 0.01252(17) 0.0204(2) 0.01874(18) -0.00198(15) 0.00403(14) -0.00529(15)
W7 0.01177(17) 0.0144(2) 0.01438(17) 0.00228(14) 0.00581(14) -0.00029(14)
W8 0.01069(17) 0.01220(19) 0.01441(17) -0.00047(14) 0.00410(13) -0.00079(14)
W9 0.01222(17) 0.0136(2) 0.01389(17) 0.00095(14) 0.00453(14) -0.00038(14)
W10 0.01312(17) 0.0167(2) 0.01386(17) 0.00186(14) 0.00545(14) 0.00169(14)
W11 0.01218(17) 0.0249(2) 0.01369(18) -0.00078(15) 0.00294(14) 0.00137(15)

loop_
_atom_type_symbol
_atom_type_description
_atom_type_scat_dispersion_real
_atom_type_scat_dispersion_imag
_atom_type_scat_source
C C 0.0033 0.0016 'International Tables Vol C Tables 4.2.6.8 and 6.1.1.4'
H H 0.0000 0.0000 'International Tables Vol C Tables 4.2.6.8 and 6.1.1.4'
As As 0.0499 2.0058 'International Tables Vol C Tables 4.2.6.8 and 6.1.1.4'
N N 0.0061 0.0033 'International Tables Vol C Tables 4.2.6.8 and 6.1.1.4'
Na Na 0.0362 0.0249 'International Tables Vol C Tables 4.2.6.8 and 6.1.1.4'
O O 0.0106 0.0060 'International Tables Vol C Tables 4.2.6.8 and 6.1.1.4'
Rh Rh -1.1178 0.9187 'International Tables Vol C Tables 4.2.6.8 and 6.1.1.4'
W W -0.8490 6.8722 'International Tables Vol C Tables 4.2.6.8 and 6.1.1.4'

loop_
_geom_angle_atom_site_label_1
_geom_angle_atom_site_label_2
_geom_angle_atom_site_label_3
_geom_angle
_geom_angle_site_symmetry_1
_geom_angle_site_symmetry_3
_geom_angle_publ_flag
O13 As1 O14 98.7(3) . . ?
O13 As1 O23 98.6(3) . . ?
O13 As1 Rh1 142.32(19) . . ?
O14 As1 O23 103.6(3) . . ?
O14 As1 Rh1 104.4(2) . . ?
O23 As1 Rh1 104.4(2) . . ?
O30 C4 C3 117.2(8) . . ?
O30 C4 O39 125.1(9) . . ?
O39 C4 C3 117.7(8) . . ?
C1 N1 C2 114.3(9) . . ?
C1 N1 Rh1 113.6(6) . . ?
C2 N1 Rh1 112.7(6) . . ?
C6 N2 C5 116.5(9) . . ?
C7 N3 C8 110.8(9) . . ?
C9 N4 C10 115.2(10) . . ?
C11 N5 C12 119.0(16) . . ?
O25 Na1 O25 73.6(3) . 2_656 ?
O25 Na1 W7 91.49(17) 2_656 . ?
O25 Na1 W7 91.49(17) . 2_656 ?
O25 Na1 W7 32.24(12) 2_656 2_656 ?
O25 Na1 W7 32.24(12) . . ?
O25 Na1 W8 33.58(11) 2_656 2_656 ?
O25 Na1 W8 90.01(17) . 2_656 ?
O25 Na1 W8 33.58(11) . . ?
O25 Na1 W8 90.01(17) 2_656 . ?
O28 Na1 O25 60.98(19) . . ?
O28 Na1 O25 60.98(19) 2_656 2_656 ?
O28 Na1 O25 114.2(2) . 2_656 ?
O28 Na1 O25 114.2(2) 2_656 . ?
O28 Na1 O28 174.6(4) . 2_656 ?
O28 Na1 O29 100.08(17) 2_656 . ?
O28 Na1 O29 79.73(17) 2_656 2_656 ?
O28 Na1 O29 79.73(17) . . ?
O28 Na1 O29 100.08(17) . 2_656 ?
O28 Na1 O40 62.81(19) 2_656 2_656 ?
O28 Na1 O40 121.1(2) . 2_656 ?
O28 Na1 O40 62.81(19) . . ?
O28 Na1 O40 121.1(2) 2_656 . ?
O28 Na1 W7 74.68(14) . . ?
O28 Na1 W7 102.48(16) 2_656 . ?
O28 Na1 W7 74.69(14) 2_656 2_656 ?
O28 Na1 W7 102.48(16) . 2_656 ?
O28 Na1 W8 29.23(15) . . ?
O28 Na1 W8 145.5(2) 2_656 . ?
O28 Na1 W8 145.5(2) . 2_656 ?
O28 Na1 W8 29.23(15) 2_656 2_656 ?
O29 Na1 O25 60.03(18) . . ?
O29 Na1 O25 116.2(2) . 2_656 ?
O29 Na1 O25 116.2(2) 2_656 . ?
O29 Na1 O25 60.03(19) 2_656 2_656 ?
O29 Na1 O29 175.9(4) 2_656 . ?
O29 Na1 W7 146.6(2) . 2_656 ?
O29 Na1 W7 29.31(14) 2_656 2_656 ?
O29 Na1 W7 146.6(2) 2_656 . ?
O29 Na1 W7 29.31(14) . . ?
O29 Na1 W8 102.77(15) 2_656 . ?
O29 Na1 W8 102.77(15) . 2_656 ?
O29 Na1 W8 75.02(13) . . ?
O29 Na1 W8 75.02(13) 2_656 2_656 ?
O40 Na1 O25 121.90(17) 2_656 2_656 ?
O40 Na1 O25 119.16(18) . 2_656 ?
O40 Na1 O25 121.90(17) . . ?
O40 Na1 O25 119.16(18) 2_656 . ?
O40 Na1 O29 61.23(18) 2_656 . ?
O40 Na1 O29 121.8(2) 2_656 2_656 ?
O40 Na1 O29 121.8(2) . . ?
O40 Na1 O29 61.22(18) . 2_656 ?
O40 Na1 O40 101.3(3) 2_656 . ?
O40 Na1 W7 86.96(13) . 2_656 ?
O40 Na1 W7 86.96(13) 2_656 . ?
O40 Na1 W7 134.64(12) 2_656 2_656 ?
O40 Na1 W7 134.64(12) . . ?
O40 Na1 W8 88.33(13) . . ?
O40 Na1 W8 88.33(13) 2_656 2_656 ?
O40 Na1 W8 133.56(12) 2_656 . ?
O40 Na1 W8 133.56(12) . 2_656 ?
W7 Na1 W7 118.40(15) 2_656 . ?
W8 Na1 W7 90.74(9) 2_656 . ?
W8 Na1 W7 56.94(5) 2_656 2_656 ?
W8 Na1 W7 56.94(5) . . ?
W8 Na1 W7 90.73(9) . 2_656 ?
W8 Na1 W8 117.31(15) 2_656 . ?
O1 Na2 O4W 76.4(5) 4_656 . ?
O1 Na2 O5W 97.0(4) 4_656 7_666 ?
O1 Na2 O8W 155.0(6) 4_656 5_676 ?
O1 Na2 O18 72.6(4) 4_656 . ?
O3W Na2 O1 89.8(4) . 4_656 ?
O3W Na2 O4W 162.5(6) . . ?
O3W Na2 O5W 91.8(5) . 7_666 ?
O3W Na2 O8W 108.7(5) . 5_676 ?
O3W Na2 O18 77.9(4) . . ?
O4W Na2 O5W 79.6(6) . 7_666 ?
O4W Na2 O18 107.3(6) . . ?
O5W Na2 O18 165.2(5) 7_666 . ?
O8W Na2 O4W 87.8(6) 5_676 . ?
O8W Na2 O5W 98.9(6) 5_676 7_666 ?
O8W Na2 O18 94.4(4) 5_676 . ?
W3 O1 Na2 139.4(4) . 4_646 ?
W3 O4 W1 150.6(3) . . ?
W3 O5 W2 150.6(3) . . ?
W1 O6 W2 154.9(4) . . ?
W3 O7 W6 122.2(3) . . ?
W1 O8 W5 121.9(3) . . ?
W1 O9 W4 123.9(3) . . ?
W2 O10 W7 123.1(3) . . ?
W2 O11 W8 123.7(3) . . ?
As1 O13 W2 131.1(3) . . ?
As1 O13 W7 120.4(3) . . ?
As1 O13 W8 120.1(3) . . ?
W7 O13 W2 91.0(2) . . ?
W7 O13 W8 93.20(19) . . ?
W8 O13 W2 91.3(2) . . ?
As1 O14 W3 132.3(3) . . ?
As1 O14 W6 115.1(3) . . ?
As1 O14 W11 124.8(3) . 2_656 ?
W3 O14 W11 89.29(19) . 2_656 ?
W6 O14 W3 93.1(2) . . ?
W6 O14 W11 91.9(2) . 2_656 ?
W5 O16 W6 144.6(3) . . ?
W5 O18 Na2 137.1(4) . . ?
W5 O19 Rh1 135.0(3) . . ?
W6 O20 Rh1 136.2(3) . . ?
W4 O21 W5 122.6(3) . . ?
As1 O23 W1 132.8(3) . . ?
As1 O23 W4 124.4(3) . . ?
As1 O23 W5 114.8(3) . . ?
W1 O23 W4 88.73(18) . . ?
W5 O23 W1 93.62(18) . . ?
W5 O23 W4 92.4(2) . . ?
W7 O25 Na1 95.5(2) . . ?
W7 O25 W8 122.0(3) . . ?
W8 O25 Na1 93.4(2) . . ?
W8 O26 W4 148.7(3) . . ?
W4 O27 W9 160.4(4) . . ?
W8 O28 Na1 108.7(3) . . ?
W8 O28 W9 145.4(3) . . ?
W9 O28 Na1 102.6(2) . . ?
W7 O29 Na1 106.4(3) . . ?
W7 O29 W10 148.3(3) . 2_656 ?
W10 O29 Na1 101.9(2) 2_656 . ?
C4 O30 W9 135.7(6) . . ?
W9 O31 Rh1 147.8(3) . . ?
W11 O32 W7 148.3(4) . 2_656 ?
W3 O33 W11 123.7(3) 2_656 . ?
W11 O35 W6 122.3(3) . 2_656 ?
W11 O36 W10 157.7(4) . . ?
W10 O38 Rh1 149.0(4) . 2_656 ?
C4 O39 W10 135.0(6) . . ?
W9 O40 Na1 107.8(2) . . ?
W10 O40 Na1 109.6(2) . . ?
W10 O40 W9 137.2(3) . . ?
N1 Rh1 As1 168.4(2) . . ?
O19 Rh1 As1 86.37(17) . . ?
O19 Rh1 N1 85.7(3) . . ?
O20 Rh1 As1 86.30(18) . . ?
O20 Rh1 N1 84.6(3) . . ?
O20 Rh1 O19 84.8(2) . . ?
O31 Rh1 As1 97.41(18) . . ?
O31 Rh1 N1 91.8(3) . . ?
O31 Rh1 O19 96.3(2) . . ?
O31 Rh1 O20 176.2(3) . . ?
O38 Rh1 As1 97.04(19) 2_656 . ?
O38 Rh1 N1 91.0(3) 2_656 . ?
O38 Rh1 O19 176.6(3) 2_656 . ?
O38 Rh1 O20 95.3(2) 2_656 . ?
O38 Rh1 O31 83.3(2) 2_656 . ?
O2 W1 O4 101.0(3) . . ?
O2 W1 O6 103.2(3) . . ?
O2 W1 O8 101.7(3) . . ?
O2 W1 O9 100.3(3) . . ?
O2 W1 O23 171.3(3) . . ?
O4 W1 O23 84.4(2) . . ?
O6 W1 O4 84.7(3) . . ?
O6 W1 O8 154.7(3) . . ?
O6 W1 O23 84.0(2) . . ?
O8 W1 O4 86.2(3) . . ?
O8 W1 O23 71.7(2) . . ?
O9 W1 O4 158.7(2) . . ?
O9 W1 O6 89.6(3) . . ?
O9 W1 O8 90.3(3) . . ?
O9 W1 O23 74.5(2) . . ?
O3 W2 O5 101.5(3) . . ?
O3 W2 O6 101.6(3) . . ?
O3 W2 O10 101.6(3) . . ?
O3 W2 O11 101.6(3) . . ?
O3 W2 O13 171.3(2) . . ?
O5 W2 O13 84.8(2) . . ?
O6 W2 O5 83.4(2) . . ?
O6 W2 O13 85.1(2) . . ?
O10 W2 O5 87.3(2) . . ?
O10 W2 O6 156.4(3) . . ?
O10 W2 O13 72.5(2) . . ?
O11 W2 O5 156.8(3) . . ?
O11 W2 O6 90.5(2) . . ?
O11 W2 O10 89.7(2) . . ?
O11 W2 O13 72.4(2) . . ?
O1 W3 O4 101.0(3) . . ?
O1 W3 O5 102.6(3) . . ?
O1 W3 O7 101.1(3) . . ?
O1 W3 O14 170.4(3) . . ?
O1 W3 O33 98.6(3) . 2_656 ?
O4 W3 O14 86.1(2) . . ?
O4 W3 O33 160.4(3) . 2_656 ?
O5 W3 O4 87.5(3) . . ?
O5 W3 O14 84.0(2) . . ?
O5 W3 O33 87.4(3) . 2_656 ?
O7 W3 O4 89.3(3) . . ?
O7 W3 O5 156.3(2) . . ?
O7 W3 O14 72.3(2) . . ?
O7 W3 O33 87.8(3) . 2_656 ?
O33 W3 O14 74.6(2) 2_656 . ?
O9 W4 O23 72.8(2) . . ?
O21 W4 O9 88.0(3) . . ?
O21 W4 O23 71.4(2) . . ?
O21 W4 O26 152.7(2) . . ?
O22 W4 O9 97.7(3) . . ?
O22 W4 O21 102.1(3) . . ?
O22 W4 O23 168.3(2) . . ?
O22 W4 O26 105.3(3) . . ?
O22 W4 O27 100.2(3) . . ?
O26 W4 O9 87.6(2) . . ?
O26 W4 O23 81.5(2) . . ?
O27 W4 O9 162.0(2) . . ?
O27 W4 O21 90.6(3) . . ?
O27 W4 O23 89.8(2) . . ?
O27 W4 O26 85.4(3) . . ?
O8 W5 O23 72.7(2) . . ?
O16 W5 O8 84.9(3) . . ?
O16 W5 O21 158.7(3) . . ?
O16 W5 O23 86.0(2) . . ?
O18 W5 O8 97.7(3) . . ?
O18 W5 O16 102.1(3) . . ?
O18 W5 O19 104.9(3) . . ?
O18 W5 O21 97.2(3) . . ?
O18 W5 O23 167.1(3) . . ?
O19 W5 O8 157.3(2) . . ?
O19 W5 O16 91.2(3) . . ?
O19 W5 O21 92.5(2) . . ?
O19 W5 O23 84.7(2) . . ?
O21 W5 O8 83.7(2) . . ?
O21 W5 O23 73.5(2) . . ?
O7 W6 O14 72.4(2) . . ?
O7 W6 O35 84.1(3) . 2_656 ?
O16 W6 O7 84.6(3) . . ?
O16 W6 O14 85.1(2) . . ?
O16 W6 O35 158.5(3) . 2_656 ?
O17 W6 O7 99.9(3) . . ?
O17 W6 O14 168.5(3) . . ?
O17 W6 O16 102.9(3) . . ?
O17 W6 O20 103.9(3) . . ?
O17 W6 O35 97.0(3) . 2_656 ?
O20 W6 O7 156.2(3) . . ?
O20 W6 O14 84.0(2) . . ?
O20 W6 O16 90.7(3) . . ?
O20 W6 O35 92.3(2) . 2_656 ?
O35 W6 O14 74.1(2) 2_656 . ?
O10 W7 Na1 138.71(18) . . ?
O10 W7 O13 73.4(2) . . ?
O12 W7 Na1 95.9(2) . . ?
O12 W7 O10 98.7(3) . . ?
O12 W7 O13 169.8(3) . . ?
O12 W7 O25 100.9(3) . . ?
O12 W7 O29 104.6(3) . . ?
O12 W7 O32 99.5(3) . 2_656 ?
O13 W7 Na1 86.59(14) . . ?
O25 W7 Na1 52.25(19) . . ?
O25 W7 O10 87.0(2) . . ?
O25 W7 O13 72.8(2) . . ?
O25 W7 O32 158.3(2) . 2_656 ?
O29 W7 Na1 44.31(19) . . ?
O29 W7 O10 156.1(2) . . ?
O29 W7 O13 84.0(2) . . ?
O29 W7 O25 93.8(3) . . ?
O29 W7 O32 88.3(3) . 2_656 ?
O32 W7 Na1 132.6(2) 2_656 . ?
O32 W7 O10 82.5(2) 2_656 . ?
O32 W7 O13 86.0(2) 2_656 . ?
O11 W8 Na1 137.32(17) . . ?
O11 W8 O13 72.6(2) . . ?
O13 W8 Na1 87.25(14) . . ?
O24 W8 Na1 95.1(2) . . ?
O24 W8 O11 98.0(3) . . ?
O24 W8 O13 167.8(3) . . ?
O24 W8 O25 100.0(3) . . ?
O24 W8 O26 100.6(3) . . ?
O24 W8 O28 105.7(3) . . ?
O25 W8 Na1 53.06(18) . . ?
O25 W8 O11 84.6(2) . . ?
O25 W8 O13 72.0(2) . . ?
O26 W8 Na1 132.2(2) . . ?
O26 W8 O11 84.7(2) . . ?
O26 W8 O13 86.4(2) . . ?
O26 W8 O25 157.9(2) . . ?
O28 W8 Na1 42.12(19) . . ?
O28 W8 O11 156.4(2) . . ?
O28 W8 O13 84.1(2) . . ?
O28 W8 O25 92.0(2) . . ?
O28 W8 O26 90.1(3) . . ?
O15 W9 Na1 139.3(2) . . ?
O15 W9 O27 98.2(3) . . ?
O15 W9 O28 166.5(3) . . ?
O15 W9 O30 89.0(3) . . ?
O15 W9 O31 102.3(3) . . ?
O15 W9 O40 97.6(3) . . ?
O27 W9 Na1 122.05(19) . . ?
O27 W9 O28 80.6(2) . . ?
O27 W9 O30 81.7(2) . . ?
O27 W9 O40 159.0(3) . . ?
O28 W9 Na1 42.17(16) . . ?
O30 W9 Na1 91.64(17) . . ?
O30 W9 O28 77.5(2) . . ?
O31 W9 Na1 82.88(19) . . ?
O31 W9 O27 92.0(3) . . ?
O31 W9 O28 91.3(3) . . ?
O31 W9 O30 167.9(3) . . ?
O31 W9 O40 98.0(3) . . ?
O40 W9 Na1 42.13(18) . . ?
O40 W9 O28 80.8(2) . . ?
O40 W9 O30 84.9(2) . . ?
O29 W10 Na1 43.68(16) 2_656 . ?
O29 W10 O39 78.8(2) 2_656 . ?
O36 W10 Na1 124.3(2) . . ?
O36 W10 O29 81.2(2) . 2_656 ?
O36 W10 O39 80.9(2) . . ?
O36 W10 O40 159.2(3) . . ?
O37 W10 Na1 138.4(2) . . ?
O37 W10 O29 166.4(3) . 2_656 ?
O37 W10 O36 96.9(3) . . ?
O37 W10 O38 101.7(3) . . ?
O37 W10 O39 87.6(3) . . ?
O37 W10 O40 97.8(3) . . ?
O38 W10 Na1 83.1(2) . . ?
O38 W10 O29 91.9(3) . 2_656 ?
O38 W10 O36 93.1(3) . . ?
O38 W10 O39 169.5(3) . . ?
O38 W10 O40 98.2(3) . . ?
O39 W10 Na1 93.14(17) . . ?
O40 W10 Na1 41.07(18) . . ?
O40 W10 O29 81.0(2) . 2_656 ?
O40 W10 O39 85.2(2) . . ?
O32 W11 O14 80.9(2) . 2_656 ?
O32 W11 O33 88.4(3) . . ?
O32 W11 O35 152.2(2) . . ?
O32 W11 O36 87.0(3) . . ?
O33 W11 O14 72.4(2) . 2_656 ?
O34 W11 O14 168.4(2) . 2_656 ?
O34 W11 O32 104.0(3) . . ?
O34 W11 O33 97.0(3) . . ?
O34 W11 O35 103.8(3) . . ?
O34 W11 O36 99.2(3) . . ?
O35 W11 O14 71.7(2) . 2_656 ?
O35 W11 O33 87.6(3) . . ?
O36 W11 O14 91.5(2) . 2_656 ?
O36 W11 O33 163.8(3) . . ?
O36 W11 O35 89.2(3) . . ?

loop_
_geom_bond_atom_site_label_1
_geom_bond_atom_site_label_2
_geom_bond_distance
_geom_bond_site_symmetry_2
_geom_bond_publ_flag
As1 O13 1.730(6) . ?
As1 O14 1.737(6) . ?
As1 O23 1.746(5) . ?
As1 Rh1 2.4388(11) . ?
C1 N1 1.445(13) . ?
C2 N1 1.460(12) . ?
C3 C4 1.488(13) . ?
C4 O30 1.254(11) . ?
C4 O39 1.264(11) . ?
C5 N2 1.452(14) . ?
C6 N2 1.450(14) . ?
C7 N3 1.494(14) . ?
C8 N3 1.513(13) . ?
C9 N4 1.457(14) . ?
C10 N4 1.474(13) . ?
C11 N5 1.36(2) . ?
C12 N5 1.410(19) . ?
N1 Rh1 2.081(8) . ?
Na1 O25 2.843(7) 2_656 ?
Na1 O25 2.843(7) . ?
Na1 O28 2.513(5) 2_656 ?
Na1 O28 2.513(5) . ?
Na1 O29 2.606(6) . ?
Na1 O29 2.606(6) 2_656 ?
Na1 O40 2.575(7) . ?
Na1 O40 2.575(7) 2_656 ?
Na1 W7 3.579(3) . ?
Na1 W7 3.579(3) 2_656 ?
Na1 W8 3.551(3) 2_656 ?
Na1 W8 3.551(3) . ?
Na2 O1 2.457(11) 4_656 ?
Na2 O3W 2.440(15) . ?
Na2 O4W 2.59(2) . ?
Na2 O5W 2.882(19) 7_666 ?
Na2 O8W 2.520(18) 5_676 ?
Na2 O18 2.992(13) . ?
O1 W3 1.714(6) . ?
O2 W1 1.710(6) . ?
O3 W2 1.705(7) . ?
O4 W1 1.931(6) . ?
O4 W3 1.900(6) . ?
O5 W2 1.951(6) . ?
O5 W3 1.898(6) . ?
O6 W1 1.889(6) . ?
O6 W2 1.928(6) . ?
O7 W3 1.888(6) . ?
O7 W6 1.986(6) . ?
O8 W1 1.906(6) . ?
O8 W5 1.996(6) . ?
O9 W1 1.886(6) . ?
O9 W4 1.939(6) . ?
O10 W2 1.894(6) . ?
O10 W7 1.980(6) . ?
O11 W2 1.873(6) . ?
O11 W8 1.999(6) . ?
O12 W7 1.718(6) . ?
O13 W2 2.434(6) . ?
O13 W7 2.339(5) . ?
O13 W8 2.339(6) . ?
O14 W3 2.372(6) . ?
O14 W6 2.301(6) . ?
O14 W11 2.459(5) 2_656 ?
O15 W9 1.728(6) . ?
O16 W5 1.926(6) . ?
O16 W6 1.939(6) . ?
O17 W6 1.710(6) . ?
O18 W5 1.712(6) . ?
O19 Rh1 2.009(5) . ?
O19 W5 1.822(6) . ?
O20 Rh1 1.994(6) . ?
O20 W6 1.824(6) . ?
O21 W4 1.896(6) . ?
O21 W5 1.985(6) . ?
O22 W4 1.698(6) . ?
O23 W1 2.394(6) . ?
O23 W4 2.433(6) . ?
O23 W5 2.284(6) . ?
O24 W8 1.704(6) . ?
O25 W7 1.918(6) . ?
O25 W8 1.967(5) . ?
O26 W4 1.916(6) . ?
O26 W8 1.904(5) . ?
O27 W4 1.882(6) . ?
O27 W9 1.908(6) . ?
O28 W8 1.830(6) . ?
O28 W9 2.161(6) . ?
O29 W7 1.826(6) . ?
O29 W10 2.133(6) 2_656 ?
O30 W9 2.146(6) . ?
O31 Rh1 1.988(6) . ?
O31 W9 1.771(6) . ?
O32 W7 1.959(6) 2_656 ?
O32 W11 1.881(6) . ?
O33 W3 1.924(6) 2_656 ?
O33 W11 1.927(6) . ?
O34 W11 1.715(6) . ?
O35 W6 1.994(6) 2_656 ?
O35 W11 1.916(6) . ?
O36 W10 1.919(6) . ?
O36 W11 1.896(6) . ?
O37 W10 1.732(6) . ?
O38 Rh1 1.983(6) 2_656 ?
O38 W10 1.773(6) . ?
O39 W10 2.164(6) . ?
O40 W9 1.922(5) . ?
O40 W10 1.920(6) . ?
